data_1559920
loop_
_publ_author_name
'Aouina, Aroua'
'Oloyede, Hammed Olawale'
'Akong, Raymond Akong'
'Abdelhak, Jawher'
'G\"orls, Helmar'
'Plass, Winfried'
'Eseola, Abiodun Omokehinde'

_publ_section_title
;
 Exploring Broad Molecular Derivatization as Tool in Selective Fluorescent
 Detection of Mercury(II) by a Series of Large Stokes Shift
 1,4-Bis(5-phenyl-1H-imidazol-4-yl)benzenes
;
_journal_issue 52
_journal_name_full 'Industrial &amp; Engineering Chemistry Research'
_journal_page_first 22398
_journal_page_last 22412
_journal_paper_doi 10.1021/acs.iecr.0c05087
_journal_volume 59
_journal_year 2020
_chemical_formula_moiety 'C108 H92 Cl8 Hg4 N8, 3(C2 H3 N), H2 O'
_chemical_formula_sum 'C114 H103 Cl8 Hg4 N11 O'
_chemical_formula_weight 2729.03
_space_group_crystal_system monoclinic
_space_group_IT_number 14
_space_group_name_Hall '-P 2ybc'
_space_group_name_H-M_alt 'P 1 21/c 1'
_atom_sites_solution_hydrogens mixed
_audit_creation_method SHELXL-2018/3
_cell_angle_alpha 90
_cell_angle_beta 103.771(1)
_cell_angle_gamma 90
_cell_formula_units_Z 2
_cell_length_a 13.3675(2)
_cell_length_b 17.5920(3)
_cell_length_c 23.6397(3)
_cell_measurement_reflns_used 40220
_cell_measurement_temperature 133(2)
_cell_measurement_theta_max 27.484
_cell_measurement_theta_min 2.069
_cell_volume 5399.34(14)
_computing_cell_refinement DENZO
_computing_data_collection COLLECT
_computing_data_reduction DENZO
_computing_molecular_graphics SHELXTL/PC
_computing_publication_material 'SHELXL-2018/3 (Sheldrick, 2018)'
_computing_structure_refinement 'SHELXL-2018/3 (Sheldrick, 2018)'
_computing_structure_solution 'SHELXS-97 (Sheldrick, 2008)'
_diffrn_ambient_temperature 133(2)
_diffrn_measured_fraction_theta_full 0.999
_diffrn_measured_fraction_theta_max 0.998
_diffrn_measurement_device_type KappaCCD
_diffrn_measurement_method 'phi + omega - scans'
_diffrn_radiation_type MoK\a
_diffrn_radiation_wavelength 0.71073
_diffrn_reflns_av_R_equivalents 0.0468
_diffrn_reflns_av_unetI/netI 0.0367
_diffrn_reflns_Laue_measured_fraction_full 0.999
_diffrn_reflns_Laue_measured_fraction_max 0.998
_diffrn_reflns_limit_h_max 17
_diffrn_reflns_limit_h_min -16
_diffrn_reflns_limit_k_max 22
_diffrn_reflns_limit_k_min -22
_diffrn_reflns_limit_l_max 29
_diffrn_reflns_limit_l_min -30
_diffrn_reflns_number 40220
_diffrn_reflns_point_group_measured_fraction_full 0.999
_diffrn_reflns_point_group_measured_fraction_max 0.998
_diffrn_reflns_theta_full 25.242
_diffrn_reflns_theta_max 27.484
_diffrn_reflns_theta_min 2.069
_exptl_absorpt_coefficient_mu 5.921
_exptl_absorpt_correction_T_max 0.7456
_exptl_absorpt_correction_T_min 0.6374
_exptl_absorpt_correction_type multi-scan
_exptl_absorpt_process_details
; 
 SADABS 2016/2: Krause, L., Herbst-Irmer, R., Sheldrick G.M. & Stalke D., 
 J. Appl. Cryst. 48 (2015) 3-10 
;
_exptl_crystal_colour colourless
_exptl_crystal_density_diffrn 1.679
_exptl_crystal_density_method 'not measured'
_exptl_crystal_description prism
_exptl_crystal_F_000 2656
_exptl_crystal_size_max 0.072
_exptl_crystal_size_mid 0.070
_exptl_crystal_size_min 0.068
_refine_diff_density_max 5.231
_refine_diff_density_min -2.491
_refine_diff_density_rms 0.173
_refine_ls_extinction_method none
_refine_ls_goodness_of_fit_ref 1.028
_refine_ls_hydrogen_treatment constr
_refine_ls_matrix_type full
_refine_ls_number_parameters 645
_refine_ls_number_reflns 12368
_refine_ls_number_restraints 0
_refine_ls_restrained_S_all 1.028
_refine_ls_R_factor_all 0.0650
_refine_ls_R_factor_gt 0.0523
_refine_ls_shift/su_max 0.001
_refine_ls_shift/su_mean 0.000
_refine_ls_structure_factor_coef Fsqd
_refine_ls_weighting_details 'w=1/[\s^2^(Fo^2^)+(0.0592P)^2^+55.6815P] where P=(Fo^2^+2Fc^2^)/3'
_refine_ls_weighting_scheme calc
_refine_ls_wR_factor_gt 0.1275
_refine_ls_wR_factor_ref 0.1368
_reflns_Friedel_coverage 0.000
_reflns_number_gt 10506
_reflns_number_total 12368
_reflns_threshold_expression 'I > 2\s(I)'
_cod_data_source_file ie0c05087_si_002.cif
_cod_data_source_block FO6767_Hg-L3
_cod_original_sg_symbol_H-M 'P 21/c'
_cod_database_code 1559920
_shelx_shelxl_version_number 2018/3
_shelx_space_group_comment
; 
The symmetry employed for this shelxl refinement is uniquely defined 
by the following loop, which should always be used as a source of 
symmetry information in preference to the above space-group names. 
They are only intended as comments. 
;
_shelx_estimated_absorpt_t_min 0.675
_shelx_estimated_absorpt_t_max 0.689

loop_
_space_group_symop_operation_xyz
'x, y, z'
'-x, y+1/2, -z+1/2'
'-x, -y, -z'
'x, -y-1/2, z-1/2'

loop_
_atom_site_label
_atom_site_type_symbol
_atom_site_fract_x
_atom_site_fract_y
_atom_site_fract_z
_atom_site_U_iso_or_equiv
_atom_site_adp_type
_atom_site_occupancy
_atom_site_site_symmetry_order
_atom_site_calc_flag
_atom_site_refinement_flags_posn
_atom_site_refinement_flags_adp
_atom_site_refinement_flags_occupancy
_atom_site_disorder_assembly
_atom_site_disorder_group
Hg1 Hg 0.81565(3) 0.45174(2) 0.39632(2) 0.04030(10) Uani 1 1 d . . . . .
Hg2 Hg 0.47274(2) 0.96478(2) 0.41948(2) 0.02293(8) Uani 1 1 d . . . . .
Cl1 Cl 0.8332(3) 0.4011(2) 0.48936(13) 0.0782(9) Uani 1 1 d . . . . .
Cl2 Cl 0.8977(2) 0.47210(18) 0.32206(12) 0.0671(8) Uani 1 1 d . . . . .
Cl3 Cl 0.61043(14) 0.95312(12) 0.37300(9) 0.0384(4) Uani 1 1 d . . . . .
Cl4 Cl 0.49743(14) 1.09238(9) 0.47416(7) 0.0278(3) Uani 1 1 d . . . . .
N1 N 0.6579(4) 0.5161(3) 0.3753(3) 0.0267(12) Uani 1 1 d . . . . .
N2 N 0.4882(4) 0.5243(3) 0.3547(2) 0.0228(11) Uani 1 1 d . . . . .
N3 N 0.3103(4) 0.9324(3) 0.3837(2) 0.0187(10) Uani 1 1 d . . . . .
N4 N 0.1423(4) 0.9444(3) 0.3563(2) 0.0226(11) Uani 1 1 d . . . . .
C1 C 0.5722(6) 0.4768(4) 0.3620(3) 0.0260(14) Uani 1 1 d . . . . .
C2 C 0.5261(5) 0.5984(3) 0.3648(3) 0.0238(13) Uani 1 1 d . . . . .
C3 C 0.6312(5) 0.5925(4) 0.3772(3) 0.0276(15) Uani 1 1 d . . . . .
C4 C 0.7113(6) 0.6529(4) 0.3907(4) 0.0316(16) Uani 1 1 d . . . . .
C5 C 0.8011(6) 0.6417(5) 0.4336(4) 0.0403(19) Uani 1 1 d . . . . .
H5A H 0.812086 0.595137 0.454503 0.048 Uiso 1 1 calc R U . . .
C6 C 0.8748(7) 0.6990(6) 0.4458(5) 0.055(3) Uani 1 1 d . . . . .
H6A H 0.936632 0.691158 0.474804 0.066 Uiso 1 1 calc R U . . .
C7 C 0.8589(8) 0.7664(5) 0.4163(5) 0.055(3) Uani 1 1 d . . . . .
H7A H 0.909444 0.805338 0.425145 0.066 Uiso 1 1 calc R U . . .
C8 C 0.7702(8) 0.7781(5) 0.3739(5) 0.053(3) Uani 1 1 d . . . . .
H8A H 0.759306 0.825352 0.354016 0.064 Uiso 1 1 calc R U . . .
C9 C 0.6958(7) 0.7209(4) 0.3599(4) 0.044(2) Uani 1 1 d . . . . .
H9A H 0.635522 0.728469 0.329770 0.052 Uiso 1 1 calc R U . . .
C10 C 0.4586(5) 0.6646(4) 0.3648(3) 0.0233(13) Uani 1 1 d . . . . .
C11 C 0.4839(5) 0.7170(4) 0.4100(3) 0.0240(13) Uani 1 1 d . . . . .
H11A H 0.544511 0.710200 0.440138 0.029 Uiso 1 1 calc R U . . .
C12 C 0.4201(5) 0.7797(3) 0.4110(3) 0.0224(13) Uani 1 1 d . . . . .
H12A H 0.437082 0.814197 0.442780 0.027 Uiso 1 1 calc R U . . .
C13 C 0.3332(5) 0.7928(3) 0.3672(3) 0.0211(12) Uani 1 1 d . . . . .
C14 C 0.3084(5) 0.7398(4) 0.3209(3) 0.0216(12) Uani 1 1 d . . . . .
H14A H 0.249382 0.747941 0.290006 0.026 Uiso 1 1 calc R U . . .
C15 C 0.3687(5) 0.6766(4) 0.3201(3) 0.0243(13) Uani 1 1 d . . . . .
H15A H 0.349835 0.640755 0.289340 0.029 Uiso 1 1 calc R U . . .
C16 C 0.3835(5) 0.5007(4) 0.3450(3) 0.0265(14) Uani 1 1 d . . . . .
C17 C 0.3280(6) 0.5194(4) 0.3858(3) 0.0293(15) Uani 1 1 d . . . . .
H17A H 0.359936 0.546741 0.420055 0.035 Uiso 1 1 calc R U . . .
C18 C 0.2254(6) 0.4978(4) 0.3761(4) 0.0364(17) Uani 1 1 d . . . . .
H18A H 0.186773 0.510336 0.403739 0.044 Uiso 1 1 calc R U . . .
C19 C 0.1793(7) 0.4581(5) 0.3262(4) 0.0415(19) Uani 1 1 d . . . . .
H19A H 0.108917 0.443820 0.319613 0.050 Uiso 1 1 calc R U . . .
C20 C 0.2345(7) 0.4389(5) 0.2858(4) 0.0402(18) Uani 1 1 d . . . . .
H20A H 0.202354 0.410430 0.252198 0.048 Uiso 1 1 calc R U . . .
C21 C 0.3372(6) 0.4610(4) 0.2940(3) 0.0304(15) Uani 1 1 d . . . . .
H21A H 0.374940 0.449475 0.265736 0.036 Uiso 1 1 calc R U . . .
C22 C 0.5643(5) 0.3938(4) 0.3547(3) 0.0236(13) Uani 1 1 d . . . . .
C23 C 0.5483(6) 0.3483(4) 0.4000(3) 0.0297(15) Uani 1 1 d . . . . .
C24 C 0.5387(6) 0.2707(4) 0.3916(4) 0.0358(17) Uani 1 1 d . . . . .
H24A H 0.527101 0.239493 0.422162 0.043 Uiso 1 1 calc R U . . .
C25 C 0.5458(6) 0.2370(4) 0.3391(4) 0.0362(17) Uani 1 1 d . . . . .
C26 C 0.5613(6) 0.2839(4) 0.2949(3) 0.0332(16) Uani 1 1 d . . . . .
H26A H 0.565267 0.261683 0.258851 0.040 Uiso 1 1 calc R U . . .
C27 C 0.5712(6) 0.3607(4) 0.3013(3) 0.0290(15) Uani 1 1 d . . . . .
C28 C 0.5446(7) 0.3850(5) 0.4582(3) 0.0409(19) Uani 1 1 d . . . . .
H28A H 0.602401 0.420430 0.470005 0.061 Uiso 1 1 calc R U . . .
H28B H 0.549397 0.345488 0.487874 0.061 Uiso 1 1 calc R U . . .
H28C H 0.479582 0.412741 0.453822 0.061 Uiso 1 1 calc R U . . .
C29 C 0.5440(8) 0.1522(4) 0.3317(4) 0.047(2) Uani 1 1 d . . . . .
H29A H 0.496236 0.129896 0.352748 0.070 Uiso 1 1 calc R U . . .
H29B H 0.613283 0.131794 0.347327 0.070 Uiso 1 1 calc R U . . .
H29C H 0.521333 0.139657 0.290247 0.070 Uiso 1 1 calc R U . . .
C30 C 0.5930(7) 0.4091(5) 0.2532(3) 0.0410(19) Uani 1 1 d . . . . .
H30A H 0.562918 0.459703 0.254565 0.061 Uiso 1 1 calc R U . . .
H30B H 0.562696 0.385413 0.215465 0.061 Uiso 1 1 calc R U . . .
H30C H 0.667643 0.413878 0.258088 0.061 Uiso 1 1 calc R U . . .
C31 C 0.2332(5) 0.9814(3) 0.3759(3) 0.0198(12) Uani 1 1 d . . . . .
C32 C 0.2677(5) 0.8608(3) 0.3670(3) 0.0211(12) Uani 1 1 d . . . . .
C33 C 0.1631(5) 0.8676(3) 0.3507(3) 0.0200(12) Uani 1 1 d . . . . .
C34 C 0.0834(5) 0.8083(4) 0.3313(3) 0.0276(14) Uani 1 1 d . . . . .
C35 C 0.0060(6) 0.8179(5) 0.2814(4) 0.0375(18) Uani 1 1 d . . . . .
H35A H 0.002029 0.863394 0.259375 0.045 Uiso 1 1 calc R U . . .
C36 C -0.0657(6) 0.7607(5) 0.2639(4) 0.047(2) Uani 1 1 d . . . . .
H36A H -0.120033 0.767661 0.230235 0.056 Uiso 1 1 calc R U . . .
C37 C -0.0593(7) 0.6945(5) 0.2944(5) 0.053(3) Uani 1 1 d . . . . .
H37A H -0.109443 0.655943 0.281846 0.064 Uiso 1 1 calc R U . . .
C38 C 0.0194(7) 0.6828(5) 0.3432(4) 0.045(2) Uani 1 1 d . . . . .
H38A H 0.024998 0.635947 0.363634 0.054 Uiso 1 1 calc R U . . .
C39 C 0.0901(6) 0.7406(4) 0.3619(3) 0.0310(15) Uani 1 1 d . . . . .
H39A H 0.143658 0.733650 0.396032 0.037 Uiso 1 1 calc R U . . .
C40 C 0.0431(5) 0.9810(4) 0.3458(3) 0.0221(13) Uani 1 1 d . . . . .
C41 C 0.0169(6) 1.0367(4) 0.3036(3) 0.0306(15) Uani 1 1 d . . . . .
H41A H 0.062446 1.049130 0.279685 0.037 Uiso 1 1 calc R U . . .
C42 C -0.0767(6) 1.0743(5) 0.2964(4) 0.0359(17) Uani 1 1 d . . . . .
H42A H -0.094601 1.113361 0.268076 0.043 Uiso 1 1 calc R U . . .
C43 C -0.1445(6) 1.0549(5) 0.3307(4) 0.0377(18) Uani 1 1 d . . . . .
H43A H -0.208393 1.080687 0.325739 0.045 Uiso 1 1 calc R U . . .
C44 C -0.1183(6) 0.9980(5) 0.3719(3) 0.0341(16) Uani 1 1 d . . . . .
H44A H -0.165368 0.983891 0.394524 0.041 Uiso 1 1 calc R U . . .
C45 C -0.0240(5) 0.9612(4) 0.3806(3) 0.0295(15) Uani 1 1 d . . . . .
H45A H -0.005294 0.923189 0.409744 0.035 Uiso 1 1 calc R U . . .
C46 C 0.2432(5) 1.0648(3) 0.3873(3) 0.0209(12) Uani 1 1 d . . . . .
C47 C 0.2735(5) 1.1118(4) 0.3467(3) 0.0257(14) Uani 1 1 d . . . . .
C48 C 0.2861(5) 1.1890(4) 0.3594(3) 0.0275(14) Uani 1 1 d . . . . .
H48A H 0.306261 1.221861 0.332260 0.033 Uiso 1 1 calc R U . . .
C49 C 0.2698(6) 1.2192(4) 0.4108(4) 0.0333(16) Uani 1 1 d . . . . .
C50 C 0.2395(6) 1.1712(4) 0.4502(3) 0.0292(15) Uani 1 1 d . . . . .
H50A H 0.228258 1.191632 0.485366 0.035 Uiso 1 1 calc R U . . .
C51 C 0.2250(5) 1.0932(4) 0.4392(3) 0.0241(13) Uani 1 1 d . . . . .
C52 C 0.2952(6) 1.0799(4) 0.2913(3) 0.0318(15) Uani 1 1 d . . . . .
H52A H 0.307005 1.121837 0.266344 0.048 Uiso 1 1 calc R U . . .
H52B H 0.236102 1.049783 0.270633 0.048 Uiso 1 1 calc R U . . .
H52C H 0.356588 1.047549 0.301038 0.048 Uiso 1 1 calc R U . . .
C53 C 0.2843(8) 1.3030(4) 0.4242(4) 0.047(2) Uani 1 1 d . . . . .
H53A H 0.325500 1.325654 0.399384 0.070 Uiso 1 1 calc R U . . .
H53B H 0.319914 1.309733 0.465214 0.070 Uiso 1 1 calc R U . . .
H53C H 0.216902 1.327988 0.416742 0.070 Uiso 1 1 calc R U . . .
C54 C 0.1946(6) 1.0440(4) 0.4840(3) 0.0310(15) Uani 1 1 d . . . . .
H54A H 0.207033 1.071335 0.521139 0.047 Uiso 1 1 calc R U . . .
H54B H 0.235423 0.997182 0.488980 0.047 Uiso 1 1 calc R U . . .
H54C H 0.121253 1.031313 0.471170 0.047 Uiso 1 1 calc R U . . .
O1W O 1.000000 0.500000 0.500000 0.070(3) Uani 1 2 d S . P . .
H1W1 H 1.027605 0.454984 0.522860 0.105 Uiso 0.5 1 d R U P . .
H1W2 H 0.975476 0.536500 0.524973 0.105 Uiso 0.5 1 d R U P . .
N1AA N -0.0596(8) 1.1452(6) 0.4933(4) 0.073(3) Uani 1 1 d . . . . .
C1AA C -0.1421(9) 1.1622(6) 0.4835(4) 0.055(2) Uani 1 1 d . . . . .
C2AA C -0.2500(9) 1.1832(9) 0.4692(7) 0.092(5) Uani 1 1 d . . . . .
H2A1 H -0.258480 1.232770 0.449818 0.138 Uiso 1 1 calc R U . . .
H2A2 H -0.274676 1.186009 0.505021 0.138 Uiso 1 1 calc R U . . .
H2A3 H -0.289845 1.144855 0.443183 0.138 Uiso 1 1 calc R U . . .
N1AB N -0.1854(12) 1.2734(13) 0.3446(9) 0.082(7) Uani 0.5 1 d . . P A 1
C1AB C -0.1057(10) 1.2629(7) 0.3601(6) 0.023(3) Uani 0.5 1 d . . P A 1
C2AB C 0.0013(10) 1.2502(11) 0.3818(6) 0.038(4) Uani 0.5 1 d . . P A 1
H2A4 H 0.034710 1.246980 0.349234 0.058 Uiso 0.5 1 calc R U P A 1
H2A5 H 0.011960 1.202516 0.403894 0.058 Uiso 0.5 1 calc R U P A 1
H2A6 H 0.031318 1.292348 0.407425 0.058 Uiso 0.5 1 calc R U P A 1

loop_
_atom_site_aniso_label
_atom_site_aniso_U_11
_atom_site_aniso_U_22
_atom_site_aniso_U_33
_atom_site_aniso_U_23
_atom_site_aniso_U_13
_atom_site_aniso_U_12
Hg1 0.04144(19) 0.03873(18) 0.04594(19) 0.00463(13) 0.02075(15) 0.00857(13)
Hg2 0.02163(13) 0.01969(12) 0.02917(14) -0.00066(9) 0.00944(10) -0.00152(9)
Cl1 0.086(2) 0.098(2) 0.0525(15) 0.0236(15) 0.0183(14) 0.0224(18)
Cl2 0.0524(14) 0.093(2) 0.0666(16) 0.0330(15) 0.0362(13) 0.0283(14)
Cl3 0.0287(9) 0.0502(11) 0.0417(10) 0.0018(8) 0.0188(8) 0.0041(8)
Cl4 0.0415(9) 0.0149(7) 0.0261(8) 0.0010(6) 0.0062(7) -0.0026(6)
N1 0.028(3) 0.015(3) 0.040(3) -0.001(2) 0.015(3) 0.000(2)
N2 0.029(3) 0.013(2) 0.030(3) 0.000(2) 0.013(2) 0.000(2)
N3 0.019(3) 0.012(2) 0.024(3) -0.0021(19) 0.001(2) -0.0018(19)
N4 0.019(3) 0.019(3) 0.031(3) 0.004(2) 0.008(2) 0.001(2)
C1 0.035(4) 0.022(3) 0.028(3) 0.000(3) 0.019(3) 0.003(3)
C2 0.033(4) 0.012(3) 0.031(3) -0.001(2) 0.017(3) -0.001(2)
C3 0.032(4) 0.015(3) 0.042(4) -0.002(3) 0.022(3) -0.001(3)
C4 0.030(4) 0.019(3) 0.051(5) -0.008(3) 0.022(3) -0.001(3)
C5 0.032(4) 0.040(4) 0.055(5) -0.017(4) 0.021(4) -0.006(3)
C6 0.034(4) 0.062(6) 0.076(7) -0.041(5) 0.026(5) -0.017(4)
C7 0.050(6) 0.039(5) 0.092(8) -0.027(5) 0.047(6) -0.020(4)
C8 0.054(6) 0.024(4) 0.097(8) -0.010(4) 0.046(6) -0.010(4)
C9 0.038(4) 0.026(4) 0.079(6) 0.000(4) 0.038(4) -0.002(3)
C10 0.022(3) 0.015(3) 0.035(4) -0.001(3) 0.010(3) 0.001(2)
C11 0.027(3) 0.018(3) 0.026(3) 0.005(2) 0.005(3) -0.003(2)
C12 0.027(3) 0.015(3) 0.026(3) -0.002(2) 0.008(3) 0.001(2)
C13 0.024(3) 0.015(3) 0.026(3) 0.000(2) 0.009(3) -0.005(2)
C14 0.023(3) 0.020(3) 0.021(3) 0.000(2) 0.003(2) -0.003(2)
C15 0.028(3) 0.020(3) 0.027(3) -0.004(3) 0.012(3) -0.002(3)
C16 0.030(3) 0.020(3) 0.031(4) 0.006(3) 0.012(3) 0.003(3)
C17 0.029(4) 0.025(3) 0.036(4) -0.005(3) 0.013(3) -0.001(3)
C18 0.040(4) 0.030(4) 0.043(4) 0.003(3) 0.019(4) 0.003(3)
C19 0.031(4) 0.041(5) 0.051(5) 0.005(4) 0.008(4) -0.006(3)
C20 0.041(5) 0.037(4) 0.038(4) 0.003(3) 0.000(4) -0.001(3)
C21 0.035(4) 0.023(3) 0.032(4) 0.005(3) 0.008(3) 0.003(3)
C22 0.029(3) 0.015(3) 0.032(3) 0.000(2) 0.016(3) 0.001(2)
C23 0.038(4) 0.021(3) 0.030(4) 0.004(3) 0.009(3) 0.002(3)
C24 0.044(4) 0.022(3) 0.047(4) 0.007(3) 0.021(4) 0.004(3)
C25 0.040(4) 0.024(4) 0.051(5) 0.003(3) 0.024(4) 0.002(3)
C26 0.044(4) 0.022(3) 0.039(4) -0.003(3) 0.020(3) 0.002(3)
C27 0.036(4) 0.025(3) 0.032(4) 0.005(3) 0.019(3) 0.002(3)
C28 0.062(5) 0.032(4) 0.035(4) 0.001(3) 0.024(4) -0.005(4)
C29 0.061(6) 0.021(4) 0.070(6) -0.004(4) 0.039(5) -0.004(4)
C30 0.063(6) 0.032(4) 0.036(4) 0.004(3) 0.027(4) 0.008(4)
C31 0.022(3) 0.015(3) 0.023(3) 0.002(2) 0.008(2) -0.002(2)
C32 0.026(3) 0.016(3) 0.022(3) 0.001(2) 0.007(3) -0.002(2)
C33 0.021(3) 0.018(3) 0.019(3) 0.003(2) 0.002(2) 0.000(2)
C34 0.023(3) 0.024(3) 0.036(4) -0.011(3) 0.009(3) -0.005(3)
C35 0.029(4) 0.037(4) 0.042(4) -0.010(3) 0.000(3) 0.000(3)
C36 0.027(4) 0.052(5) 0.056(5) -0.030(4) -0.001(4) -0.005(4)
C37 0.038(5) 0.040(5) 0.093(8) -0.042(5) 0.038(5) -0.021(4)
C38 0.041(5) 0.029(4) 0.074(6) -0.013(4) 0.032(5) -0.011(3)
C39 0.026(4) 0.029(4) 0.041(4) -0.002(3) 0.015(3) -0.004(3)
C40 0.018(3) 0.020(3) 0.029(3) -0.003(3) 0.007(2) 0.001(2)
C41 0.028(4) 0.031(4) 0.037(4) 0.005(3) 0.015(3) 0.008(3)
C42 0.027(4) 0.038(4) 0.042(4) 0.006(3) 0.006(3) 0.008(3)
C43 0.024(4) 0.040(4) 0.049(5) -0.002(4) 0.010(3) 0.009(3)
C44 0.025(4) 0.045(4) 0.035(4) -0.005(3) 0.014(3) -0.003(3)
C45 0.026(3) 0.028(4) 0.035(4) 0.001(3) 0.009(3) -0.006(3)
C46 0.021(3) 0.014(3) 0.028(3) 0.000(2) 0.006(3) 0.004(2)
C47 0.022(3) 0.022(3) 0.034(4) 0.008(3) 0.008(3) 0.005(3)
C48 0.030(4) 0.023(3) 0.031(3) 0.005(3) 0.009(3) 0.004(3)
C49 0.033(4) 0.019(3) 0.049(4) -0.003(3) 0.011(3) 0.004(3)
C50 0.037(4) 0.019(3) 0.036(4) -0.005(3) 0.016(3) 0.002(3)
C51 0.022(3) 0.024(3) 0.026(3) 0.001(3) 0.005(3) -0.002(3)
C52 0.035(4) 0.032(4) 0.030(4) 0.004(3) 0.010(3) 0.004(3)
C53 0.064(6) 0.019(4) 0.062(6) -0.004(4) 0.025(5) 0.004(4)
C54 0.039(4) 0.029(4) 0.026(3) 0.002(3) 0.009(3) -0.006(3)
O1W 0.052(6) 0.089(8) 0.067(7) 0.014(6) 0.013(5) 0.004(6)
N1AA 0.064(6) 0.077(7) 0.070(6) 0.017(5) 0.001(5) 0.012(5)
C1AA 0.059(6) 0.049(6) 0.051(6) 0.013(4) 0.003(5) -0.004(5)
C2AA 0.055(7) 0.110(11) 0.112(11) 0.034(9) 0.021(7) -0.002(7)
N1AB 0.031(9) 0.121(18) 0.096(14) 0.074(14) 0.017(9) 0.033(10)
C1AB 0.022(7) 0.017(6) 0.032(7) 0.008(5) 0.014(5) 0.004(5)
C2AB 0.013(6) 0.081(12) 0.019(6) 0.002(7) 0.000(5) -0.004(7)

loop_
_atom_type_symbol
_atom_type_description
_atom_type_scat_dispersion_real
_atom_type_scat_dispersion_imag
_atom_type_scat_source
C C 0.0033 0.0016 'International Tables Vol C Tables 4.2.6.8 and 6.1.1.4'
H H 0.0000 0.0000 'International Tables Vol C Tables 4.2.6.8 and 6.1.1.4'
N N 0.0061 0.0033 'International Tables Vol C Tables 4.2.6.8 and 6.1.1.4'
O O 0.0106 0.0060 'International Tables Vol C Tables 4.2.6.8 and 6.1.1.4'
Cl Cl 0.1484 0.1585 'International Tables Vol C Tables 4.2.6.8 and 6.1.1.4'
Hg Hg -2.3894 9.2266 'International Tables Vol C Tables 4.2.6.8 and 6.1.1.4'

loop_
_geom_angle_atom_site_label_1
_geom_angle_atom_site_label_2
_geom_angle_atom_site_label_3
_geom_angle
_geom_angle_site_symmetry_1
_geom_angle_site_symmetry_3
_geom_angle_publ_flag
Cl2 Hg1 Cl1 144.76(10) . . ?
Cl2 Hg1 N1 109.30(16) . . ?
Cl1 Hg1 N1 105.59(17) . . ?
Cl2 Hg1 O1W 97.14(8) . . ?
Cl1 Hg1 O1W 58.98(9) . . ?
N1 Hg1 O1W 122.23(15) . . ?
N3 Hg2 Cl3 127.04(15) . . ?
N3 Hg2 Cl4 114.47(14) . . ?
Cl3 Hg2 Cl4 106.75(7) . . ?
N3 Hg2 Cl4 100.21(14) . 3_676 ?
Cl3 Hg2 Cl4 116.73(6) . 3_676 ?
Cl4 Hg2 Cl4 83.22(5) . 3_676 ?
Hg2 Cl4 Hg2 96.78(5) . 3_676 ?
C1 N1 C3 107.5(6) . . ?
C1 N1 Hg1 119.2(4) . . ?
C3 N1 Hg1 133.2(5) . . ?
C1 N2 C2 107.0(6) . . ?
C1 N2 C16 125.8(5) . . ?
C2 N2 C16 126.9(5) . . ?
C31 N3 C32 107.2(5) . . ?
C31 N3 Hg2 123.2(4) . . ?
C32 N3 Hg2 129.5(4) . . ?
C31 N4 C33 108.3(5) . . ?
C31 N4 C40 123.9(5) . . ?
C33 N4 C40 127.8(5) . . ?
N1 C1 N2 110.6(6) . . ?
N1 C1 C22 125.8(6) . . ?
N2 C1 C22 123.6(6) . . ?
C3 C2 N2 106.1(5) . . ?
C3 C2 C10 131.1(6) . . ?
N2 C2 C10 122.7(6) . . ?
C2 C3 N1 108.9(6) . . ?
C2 C3 C4 129.9(6) . . ?
N1 C3 C4 121.3(6) . . ?
C5 C4 C9 119.9(7) . . ?
C5 C4 C3 120.5(7) . . ?
C9 C4 C3 119.6(7) . . ?
C4 C5 C6 119.7(9) . . ?
C4 C5 H5A 120.1 . . ?
C6 C5 H5A 120.1 . . ?
C7 C6 C5 120.4(10) . . ?
C7 C6 H6A 119.8 . . ?
C5 C6 H6A 119.8 . . ?
C6 C7 C8 120.3(8) . . ?
C6 C7 H7A 119.9 . . ?
C8 C7 H7A 119.9 . . ?
C7 C8 C9 120.5(9) . . ?
C7 C8 H8A 119.8 . . ?
C9 C8 H8A 119.8 . . ?
C4 C9 C8 119.1(9) . . ?
C4 C9 H9A 120.4 . . ?
C8 C9 H9A 120.4 . . ?
C11 C10 C15 119.0(6) . . ?
C11 C10 C2 119.2(6) . . ?
C15 C10 C2 121.9(6) . . ?
C10 C11 C12 119.9(6) . . ?
C10 C11 H11A 120.1 . . ?
C12 C11 H11A 120.1 . . ?
C13 C12 C11 121.8(6) . . ?
C13 C12 H12A 119.1 . . ?
C11 C12 H12A 119.1 . . ?
C12 C13 C14 118.1(6) . . ?
C12 C13 C32 121.9(6) . . ?
C14 C13 C32 120.0(6) . . ?
C15 C14 C13 120.8(6) . . ?
C15 C14 H14A 119.6 . . ?
C13 C14 H14A 119.6 . . ?
C14 C15 C10 120.4(6) . . ?
C14 C15 H15A 119.8 . . ?
C10 C15 H15A 119.8 . . ?
C17 C16 C21 121.0(7) . . ?
C17 C16 N2 119.0(6) . . ?
C21 C16 N2 119.9(6) . . ?
C18 C17 C16 119.3(7) . . ?
C18 C17 H17A 120.4 . . ?
C16 C17 H17A 120.4 . . ?
C19 C18 C17 120.1(7) . . ?
C19 C18 H18A 120.0 . . ?
C17 C18 H18A 120.0 . . ?
C20 C19 C18 120.7(8) . . ?
C20 C19 H19A 119.6 . . ?
C18 C19 H19A 119.6 . . ?
C19 C20 C21 120.4(8) . . ?
C19 C20 H20A 119.8 . . ?
C21 C20 H20A 119.8 . . ?
C20 C21 C16 118.5(7) . . ?
C20 C21 H21A 120.8 . . ?
C16 C21 H21A 120.8 . . ?
C23 C22 C27 120.2(6) . . ?
C23 C22 C1 120.1(6) . . ?
C27 C22 C1 119.7(6) . . ?
C24 C23 C22 119.0(7) . . ?
C24 C23 C28 121.7(7) . . ?
C22 C23 C28 119.3(6) . . ?
C23 C24 C25 121.6(7) . . ?
C23 C24 H24A 119.2 . . ?
C25 C24 H24A 119.2 . . ?
C26 C25 C24 118.0(7) . . ?
C26 C25 C29 120.3(7) . . ?
C24 C25 C29 121.5(7) . . ?
C27 C26 C25 122.4(7) . . ?
C27 C26 H26A 118.8 . . ?
C25 C26 H26A 118.8 . . ?
C26 C27 C22 118.8(6) . . ?
C26 C27 C30 120.6(7) . . ?
C22 C27 C30 120.5(6) . . ?
C23 C28 H28A 109.5 . . ?
C23 C28 H28B 109.5 . . ?
H28A C28 H28B 109.5 . . ?
C23 C28 H28C 109.5 . . ?
H28A C28 H28C 109.5 . . ?
H28B C28 H28C 109.5 . . ?
C25 C29 H29A 109.5 . . ?
C25 C29 H29B 109.5 . . ?
H29A C29 H29B 109.5 . . ?
C25 C29 H29C 109.5 . . ?
H29A C29 H29C 109.5 . . ?
H29B C29 H29C 109.5 . . ?
C27 C30 H30A 109.5 . . ?
C27 C30 H30B 109.5 . . ?
H30A C30 H30B 109.5 . . ?
C27 C30 H30C 109.5 . . ?
H30A C30 H30C 109.5 . . ?
H30B C30 H30C 109.5 . . ?
N3 C31 N4 109.9(5) . . ?
N3 C31 C46 125.7(6) . . ?
N4 C31 C46 124.5(6) . . ?
C33 C32 N3 108.7(5) . . ?
C33 C32 C13 129.5(6) . . ?
N3 C32 C13 121.7(6) . . ?
C32 C33 N4 105.8(5) . . ?
C32 C33 C34 129.6(6) . . ?
N4 C33 C34 124.5(6) . . ?
C35 C34 C39 119.6(7) . . ?
C35 C34 C33 121.0(7) . . ?
C39 C34 C33 119.3(6) . . ?
C34 C35 C36 119.4(8) . . ?
C34 C35 H35A 120.3 . . ?
C36 C35 H35A 120.3 . . ?
C37 C36 C35 120.9(8) . . ?
C37 C36 H36A 119.6 . . ?
C35 C36 H36A 119.6 . . ?
C36 C37 C38 120.6(7) . . ?
C36 C37 H37A 119.7 . . ?
C38 C37 H37A 119.7 . . ?
C37 C38 C39 119.0(8) . . ?
C37 C38 H38A 120.5 . . ?
C39 C38 H38A 120.5 . . ?
C34 C39 C38 120.5(8) . . ?
C34 C39 H39A 119.7 . . ?
C38 C39 H39A 119.7 . . ?
C41 C40 C45 120.8(6) . . ?
C41 C40 N4 120.3(6) . . ?
C45 C40 N4 118.8(6) . . ?
C40 C41 C42 119.5(7) . . ?
C40 C41 H41A 120.3 . . ?
C42 C41 H41A 120.3 . . ?
C41 C42 C43 120.2(7) . . ?
C41 C42 H42A 119.9 . . ?
C43 C42 H42A 119.9 . . ?
C44 C43 C42 119.8(7) . . ?
C44 C43 H43A 120.1 . . ?
C42 C43 H43A 120.1 . . ?
C43 C44 C45 120.6(7) . . ?
C43 C44 H44A 119.7 . . ?
C45 C44 H44A 119.7 . . ?
C44 C45 C40 119.0(7) . . ?
C44 C45 H45A 120.5 . . ?
C40 C45 H45A 120.5 . . ?
C47 C46 C51 121.9(6) . . ?
C47 C46 C31 119.1(6) . . ?
C51 C46 C31 118.9(6) . . ?
C48 C47 C46 118.0(6) . . ?
C48 C47 C52 120.6(6) . . ?
C46 C47 C52 121.4(6) . . ?
C49 C48 C47 121.7(7) . . ?
C49 C48 H48A 119.2 . . ?
C47 C48 H48A 119.2 . . ?
C50 C49 C48 119.1(6) . . ?
C50 C49 C53 119.7(7) . . ?
C48 C49 C53 121.2(7) . . ?
C49 C50 C51 121.3(6) . . ?
C49 C50 H50A 119.3 . . ?
C51 C50 H50A 119.3 . . ?
C46 C51 C50 118.0(6) . . ?
C46 C51 C54 123.1(6) . . ?
C50 C51 C54 118.9(6) . . ?
C47 C52 H52A 109.5 . . ?
C47 C52 H52B 109.5 . . ?
H52A C52 H52B 109.5 . . ?
C47 C52 H52C 109.5 . . ?
H52A C52 H52C 109.5 . . ?
H52B C52 H52C 109.5 . . ?
C49 C53 H53A 109.5 . . ?
C49 C53 H53B 109.5 . . ?
H53A C53 H53B 109.5 . . ?
C49 C53 H53C 109.5 . . ?
H53A C53 H53C 109.5 . . ?
H53B C53 H53C 109.5 . . ?
C51 C54 H54A 109.5 . . ?
C51 C54 H54B 109.5 . . ?
H54A C54 H54B 109.5 . . ?
C51 C54 H54C 109.5 . . ?
H54A C54 H54C 109.5 . . ?
H54B C54 H54C 109.5 . . ?
Hg1 O1W H1W1 109.5 . . ?
Hg1 O1W H1W2 109.5 . . ?
H1W1 O1W H1W2 109.5 . . ?
N1AA C1AA C2AA 178.4(15) . . ?
C1AA C2AA H2A1 109.5 . . ?
C1AA C2AA H2A2 109.5 . . ?
H2A1 C2AA H2A2 109.5 . . ?
C1AA C2AA H2A3 109.5 . . ?
H2A1 C2AA H2A3 109.5 . . ?
H2A2 C2AA H2A3 109.5 . . ?
N1AB C1AB C2AB 179(2) . . ?
C1AB C2AB H2A4 109.5 . . ?
C1AB C2AB H2A5 109.5 . . ?
H2A4 C2AB H2A5 109.5 . . ?
C1AB C2AB H2A6 109.5 . . ?
H2A4 C2AB H2A6 109.5 . . ?
H2A5 C2AB H2A6 109.5 . . ?

loop_
_geom_bond_atom_site_label_1
_geom_bond_atom_site_label_2
_geom_bond_distance
_geom_bond_site_symmetry_2
_geom_bond_publ_flag
Hg1 Cl2 2.309(2) . ?
Hg1 Cl1 2.332(3) . ?
Hg1 N1 2.340(6) . ?
Hg1 O1W 3.1504(4) . ?
Hg2 N3 2.209(5) . ?
Hg2 Cl3 2.3664(18) . ?
Hg2 Cl4 2.5720(16) . ?
Hg2 Cl4 2.6486(16) 3_676 ?
N1 C1 1.311(9) . ?
N1 C3 1.394(8) . ?
N2 C1 1.375(9) . ?
N2 C2 1.399(8) . ?
N2 C16 1.425(9) . ?
N3 C31 1.322(8) . ?
N3 C32 1.399(8) . ?
N4 C31 1.358(8) . ?
N4 C33 1.392(8) . ?
N4 C40 1.441(8) . ?
C1 C22 1.471(9) . ?
C2 C3 1.369(10) . ?
C2 C10 1.474(9) . ?
C3 C4 1.487(10) . ?
C4 C5 1.388(12) . ?
C4 C9 1.391(11) . ?
C5 C6 1.391(11) . ?
C5 H5A 0.9500 . ?
C6 C7 1.366(15) . ?
C6 H6A 0.9500 . ?
C7 C8 1.373(16) . ?
C7 H7A 0.9500 . ?
C8 C9 1.397(11) . ?
C8 H8A 0.9500 . ?
C9 H9A 0.9500 . ?
C10 C11 1.389(9) . ?
C10 C15 1.415(10) . ?
C11 C12 1.398(9) . ?
C11 H11A 0.9500 . ?
C12 C13 1.380(9) . ?
C12 H12A 0.9500 . ?
C13 C14 1.416(9) . ?
C13 C32 1.483(9) . ?
C14 C15 1.376(9) . ?
C14 H14A 0.9500 . ?
C15 H15A 0.9500 . ?
C16 C17 1.391(10) . ?
C16 C21 1.402(10) . ?
C17 C18 1.389(11) . ?
C17 H17A 0.9500 . ?
C18 C19 1.384(12) . ?
C18 H18A 0.9500 . ?
C19 C20 1.380(12) . ?
C19 H19A 0.9500 . ?
C20 C21 1.396(11) . ?
C20 H20A 0.9500 . ?
C21 H21A 0.9500 . ?
C22 C23 1.393(9) . ?
C22 C27 1.414(9) . ?
C23 C24 1.380(10) . ?
C23 C28 1.532(10) . ?
C24 C25 1.398(11) . ?
C24 H24A 0.9500 . ?
C25 C26 1.386(10) . ?
C25 C29 1.500(10) . ?
C26 C27 1.363(10) . ?
C26 H26A 0.9500 . ?
C27 C30 1.504(10) . ?
C28 H28A 0.9800 . ?
C28 H28B 0.9800 . ?
C28 H28C 0.9800 . ?
C29 H29A 0.9800 . ?
C29 H29B 0.9800 . ?
C29 H29C 0.9800 . ?
C30 H30A 0.9800 . ?
C30 H30B 0.9800 . ?
C30 H30C 0.9800 . ?
C31 C46 1.492(8) . ?
C32 C33 1.364(9) . ?
C33 C34 1.485(9) . ?
C34 C35 1.381(10) . ?
C34 C39 1.385(10) . ?
C35 C36 1.384(11) . ?
C35 H35A 0.9500 . ?
C36 C37 1.360(14) . ?
C36 H36A 0.9500 . ?
C37 C38 1.379(15) . ?
C37 H37A 0.9500 . ?
C38 C39 1.387(10) . ?
C38 H38A 0.9500 . ?
C39 H39A 0.9500 . ?
C40 C41 1.383(10) . ?
C40 C45 1.398(9) . ?
C41 C42 1.390(10) . ?
C41 H41A 0.9500 . ?
C42 C43 1.393(11) . ?
C42 H42A 0.9500 . ?
C43 C44 1.383(12) . ?
C43 H43A 0.9500 . ?
C44 C45 1.389(10) . ?
C44 H44A 0.9500 . ?
C45 H45A 0.9500 . ?
C46 C47 1.397(9) . ?
C46 C51 1.398(9) . ?
C47 C48 1.392(9) . ?
C47 C52 1.516(10) . ?
C48 C49 1.389(10) . ?
C48 H48A 0.9500 . ?
C49 C50 1.387(10) . ?
C49 C53 1.512(10) . ?
C50 C51 1.401(9) . ?
C50 H50A 0.9500 . ?
C51 C54 1.498(9) . ?
C52 H52A 0.9800 . ?
C52 H52B 0.9800 . ?
C52 H52C 0.9800 . ?
C53 H53A 0.9800 . ?
C53 H53B 0.9800 . ?
C53 H53C 0.9800 . ?
C54 H54A 0.9800 . ?
C54 H54B 0.9800 . ?
C54 H54C 0.9800 . ?
O1W H1W1 0.9800 . ?
O1W H1W2 0.9800 . ?
N1AA C1AA 1.114(14) . ?
C1AA C2AA 1.448(16) . ?
C2AA H2A1 0.9800 . ?
C2AA H2A2 0.9800 . ?
C2AA H2A3 0.9800 . ?
N1AB C1AB 1.06(2) . ?
C1AB C2AB 1.418(18) . ?
C2AB H2A4 0.9800 . ?
C2AB H2A5 0.9800 . ?
C2AB H2A6 0.9800 . ?
